data_7049525
loop_
_publ_author_name
'Al-Jibori, Subhi A'
'Ali, Samer Hussein'
'Al-Janabi, Ahmed S'
'Wagner, Christoph'
'Hogarth, Graeme'

_publ_section_title
;
 Phosphine-promoted ring-opening of benzisothiazolinate ligands at a
 nickel(ii) centre: a convenient synthesis of Ni(ii)-thiolate complexes.
;
_journal_issue 17
_journal_name_full 'Dalton transactions (Cambridge, England : 2003)'
_journal_page_first 5520
_journal_page_last 5522
_journal_paper_doi 10.1039/c9dt00953a
_journal_volume 48
_journal_year 2019
_chemical_formula_moiety 'C33 H29 N Ni O P2 S, 2(C2 H6 O)'
_chemical_formula_sum 'C37 H41 N Ni O3 P2 S'
_chemical_formula_weight 700.42
_space_group_crystal_system monoclinic
_space_group_IT_number 14
_space_group_name_Hall '-P 2yn'
_space_group_name_H-M_alt 'P 1 21/n 1'
_symmetry_space_group_name_Hall '-P 2yn'
_symmetry_space_group_name_H-M 'P 1 21/n 1'
_atom_sites_solution_hydrogens mixed
_audit_creation_date 2018-12-13
_audit_creation_method
;
Olex2 1.2
(compiled 2018.05.29 svn.r3508 for OlexSys, GUI svn.r5506)
;
_audit_update_record
;
2018-12-13 deposited with the CCDC.    2019-03-28 downloaded from the CCDC.
;
_cell_angle_alpha 90
_cell_angle_beta 106.068(3)
_cell_angle_gamma 90
_cell_formula_units_Z 4
_cell_length_a 15.7991(6)
_cell_length_b 14.1552(5)
_cell_length_c 16.1484(6)
_cell_measurement_reflns_used 10972
_cell_measurement_temperature 213
_cell_measurement_theta_max 27.04
_cell_measurement_theta_min 1.59
_cell_volume 3470.3(2)
_computing_cell_refinement
;
X-Area Recipe 1.33.0.0 (STOE, 2015)
;
_computing_data_collection
;
X-Area WinXpose 2.0.22.0 (STOE, 2016)
;
_computing_data_reduction 'STOE X-Area'
_computing_molecular_graphics 'OLEX2 (Dolomanov et al., 2009)'
_computing_publication_material 'OLEX2 (Dolomanov et al., 2009)'
_computing_structure_refinement 'XL (Sheldrick, 2015b)'
_computing_structure_solution 'XT (Sheldrick, 2015a)'
_diffrn_ambient_temperature 213
_diffrn_detector 'image plate (34 cm diameter)'
_diffrn_detector_area_resol_mean 6.67
_diffrn_detector_type 'STOE Imaging Plate'
_diffrn_measured_fraction_theta_full 1.000
_diffrn_measured_fraction_theta_max 1.000
_diffrn_measurement_device '2-circle diffractometer'
_diffrn_measurement_device_type 'STOE IPDS 2'
_diffrn_measurement_method 'rotation method'
_diffrn_radiation_collimation '0.5 mm diameter, monocapillary'
_diffrn_radiation_monochromator 'plane graphite'
_diffrn_radiation_polarisn_norm 0
_diffrn_radiation_type MoK\a
_diffrn_radiation_wavelength 0.71073
_diffrn_reflns_av_R_equivalents 0.0570
_diffrn_reflns_av_unetI/netI 0.0371
_diffrn_reflns_Laue_measured_fraction_full 1.000
_diffrn_reflns_Laue_measured_fraction_max 1.000
_diffrn_reflns_limit_h_max 18
_diffrn_reflns_limit_h_min -17
_diffrn_reflns_limit_k_max 16
_diffrn_reflns_limit_k_min -16
_diffrn_reflns_limit_l_max 19
_diffrn_reflns_limit_l_min -19
_diffrn_reflns_number 31463
_diffrn_reflns_point_group_measured_fraction_full 1.000
_diffrn_reflns_point_group_measured_fraction_max 1.000
_diffrn_reflns_theta_full 25.000
_diffrn_reflns_theta_max 25.000
_diffrn_reflns_theta_min 1.596
_diffrn_source 'sealed X-ray tube, 12 x 0.4 mm long-fine focus'
_diffrn_source_type 'Incoatec I\ms'
_exptl_absorpt_coefficient_mu 0.748
_exptl_absorpt_correction_T_max 0.9631
_exptl_absorpt_correction_T_min 0.8438
_exptl_absorpt_correction_type numerical
_exptl_absorpt_process_details '(IPDS Software; Stoe & Cie, 1999)'
_exptl_crystal_colour 'clear orange'
_exptl_crystal_colour_lustre clear
_exptl_crystal_colour_primary orange
_exptl_crystal_density_diffrn 1.341
_exptl_crystal_density_method 'not measured'
_exptl_crystal_description needle
_exptl_crystal_F_000 1472
_exptl_crystal_size_max 0.215
_exptl_crystal_size_mid 0.092
_exptl_crystal_size_min 0.06
_refine_diff_density_max 0.350
_refine_diff_density_min -0.250
_refine_diff_density_rms 0.049
_refine_ls_extinction_method none
_refine_ls_goodness_of_fit_ref 1.012
_refine_ls_hydrogen_treatment mixed
_refine_ls_matrix_type full
_refine_ls_number_parameters 420
_refine_ls_number_reflns 6114
_refine_ls_number_restraints 1
_refine_ls_restrained_S_all 1.013
_refine_ls_R_factor_all 0.0520
_refine_ls_R_factor_gt 0.0329
_refine_ls_shift/su_max 0.001
_refine_ls_shift/su_mean 0.000
_refine_ls_structure_factor_coef Fsqd
_refine_ls_weighting_details 'w=1/[\s^2^(Fo^2^)+(0.0420P)^2^] where P=(Fo^2^+2Fc^2^)/3'
_refine_ls_weighting_scheme calc
_refine_ls_wR_factor_gt 0.0695
_refine_ls_wR_factor_ref 0.0759
_reflns_Friedel_coverage 0.000
_reflns_number_gt 4694
_reflns_number_total 6114
_reflns_threshold_expression 'I > 2\s(I)'
_cod_data_source_file c9dt00953a2.cif
_cod_data_source_block ipds4964
_cod_depositor_comments 'Adding full bibliography for 7049523--7049525.cif.'
_cod_database_code 7049525
_shelx_shelxl_version_number 2014/7
_shelx_space_group_comment
;
The symmetry employed for this shelxl refinement is uniquely defined
by the following loop, which should always be used as a source of
symmetry information in preference to the above space-group names.
They are only intended as comments.
;
_shelx_estimated_absorpt_t_max 0.956
_shelx_estimated_absorpt_t_min 0.856
_olex2_refinement_description
;
1. Fixed Uiso
 At 1.2 times of:
  All C(H) groups, All C(H,H) groups
 At 1.5 times of:
  All C(H,H,H) groups
2. Restrained distances
 N-H
 0.88 with sigma of 0.02
3.a Secondary CH2 refined with riding coordinates:
 C8(H8A,H8B), C9(H9A,H9B), C34(H34A,H34B), C36(H36A,H36B)
3.b Aromatic/amide H refined with riding coordinates:
 C4(H4), C5(H5), C6(H6), C7(H7), C11(H11), C12(H12), C13(H13), C14(H14),
 C15(H15), C17(H17), C18(H18), C19(H19), C20(H20), C21(H21), C23(H23), C24(H24),
  C25(H25), C26(H26), C27(H27), C29(H29), C30(H30), C31(H31), C32(H32), C33(H33)
3.c Idealised Me refined as rotating group:
 C35(H35A,H35B,H35C), C37(H37A,H37B,H37C)
;
_olex2_submission_special_instructions 'No special instructions were received'

loop_
_space_group_symop_operation_xyz
'x, y, z'
'-x+1/2, y+1/2, -z+1/2'
'-x, -y, -z'
'x-1/2, -y-1/2, z-1/2'

loop_
_atom_site_label
_atom_site_type_symbol
_atom_site_fract_x
_atom_site_fract_y
_atom_site_fract_z
_atom_site_U_iso_or_equiv
_atom_site_adp_type
_atom_site_occupancy
_atom_site_site_symmetry_order
_atom_site_calc_flag
_atom_site_refinement_flags_posn
C1 C 0.49841(16) 0.35505(17) 0.28414(16) 0.0364(5) Uani 1 1 d .
C2 C 0.49269(16) 0.42731(16) 0.21655(15) 0.0336(5) Uani 1 1 d .
C3 C 0.55682(16) 0.49477(16) 0.21513(15) 0.0338(5) Uani 1 1 d .
C4 C 0.54274(18) 0.55743(19) 0.14505(16) 0.0428(6) Uani 1 1 d .
H4 H 0.5860 0.6025 0.1438 0.051 Uiso 1 1 calc R
C5 C 0.4668(2) 0.5538(2) 0.07845(17) 0.0513(7) Uani 1 1 d .
H5 H 0.4588 0.5957 0.0318 0.062 Uiso 1 1 calc R
C6 C 0.4018(2) 0.4885(2) 0.07967(18) 0.0551(8) Uani 1 1 d .
H6 H 0.3492 0.4868 0.0348 0.066 Uiso 1 1 calc R
C7 C 0.41523(18) 0.42663(19) 0.14714(17) 0.0463(7) Uani 1 1 d .
H7 H 0.3713 0.3820 0.1473 0.056 Uiso 1 1 calc R
C8 C 0.84951(15) 0.30368(16) 0.53407(15) 0.0338(5) Uani 1 1 d .
H8A H 0.8681 0.2855 0.5950 0.041 Uiso 1 1 calc R
H8B H 0.8754 0.2592 0.5015 0.041 Uiso 1 1 calc R
C9 C 0.87979(15) 0.40477(17) 0.52297(14) 0.0344(5) Uani 1 1 d .
H9A H 0.9434 0.4062 0.5301 0.041 Uiso 1 1 calc R
H9B H 0.8665 0.4468 0.5660 0.041 Uiso 1 1 calc R
C10 C 0.68788(15) 0.33210(16) 0.58444(15) 0.0314(5) Uani 1 1 d .
C11 C 0.62180(16) 0.39839(17) 0.57435(16) 0.0390(5) Uani 1 1 d .
H11 H 0.5987 0.4275 0.5205 0.047 Uiso 1 1 calc R
C12 C 0.58911(19) 0.42257(19) 0.64254(18) 0.0470(7) Uani 1 1 d .
H12 H 0.5440 0.4677 0.6348 0.056 Uiso 1 1 calc R
C13 C 0.62248(18) 0.38069(18) 0.72159(17) 0.0445(6) Uani 1 1 d .
H13 H 0.6000 0.3969 0.7678 0.053 Uiso 1 1 calc R
C14 C 0.68927(19) 0.31462(19) 0.73317(17) 0.0467(7) Uani 1 1 d .
H14 H 0.7124 0.2864 0.7874 0.056 Uiso 1 1 calc R
C15 C 0.72210(18) 0.28990(18) 0.66536(16) 0.0423(6) Uani 1 1 d .
H15 H 0.7674 0.2448 0.6734 0.051 Uiso 1 1 calc R
C16 C 0.70028(16) 0.17847(16) 0.46774(15) 0.0328(5) Uani 1 1 d .
C17 C 0.6506(2) 0.12480(19) 0.50855(19) 0.0491(7) Uani 1 1 d .
H17 H 0.6301 0.1515 0.5527 0.059 Uiso 1 1 calc R
C18 C 0.6311(2) 0.0314(2) 0.4842(2) 0.0627(9) Uani 1 1 d .
H18 H 0.5973 -0.0049 0.5121 0.075 Uiso 1 1 calc R
C19 C 0.6608(2) -0.0085(2) 0.41957(19) 0.0545(7) Uani 1 1 d .
H19 H 0.6473 -0.0718 0.4036 0.065 Uiso 1 1 calc R
C20 C 0.70979(19) 0.04405(18) 0.37853(16) 0.0448(6) Uani 1 1 d .
H20 H 0.7301 0.0169 0.3345 0.054 Uiso 1 1 calc R
C21 C 0.72930(18) 0.13729(18) 0.40219(15) 0.0394(6) Uani 1 1 d .
H21 H 0.7626 0.1733 0.3736 0.047 Uiso 1 1 calc R
C22 C 0.86950(15) 0.37648(16) 0.34318(15) 0.0325(5) Uani 1 1 d .
C23 C 0.96067(17) 0.37027(19) 0.35898(18) 0.0462(6) Uani 1 1 d .
H23 H 0.9977 0.4033 0.4056 0.055 Uiso 1 1 calc R
C24 C 0.99669(19) 0.3159(2) 0.3064(2) 0.0543(7) Uani 1 1 d .
H24 H 1.0582 0.3122 0.3173 0.065 Uiso 1 1 calc R
C25 C 0.9430(2) 0.2670(2) 0.23829(19) 0.0502(7) Uani 1 1 d .
H25 H 0.9679 0.2297 0.2029 0.060 Uiso 1 1 calc R
C26 C 0.8532(2) 0.27288(19) 0.22191(17) 0.0479(7) Uani 1 1 d .
H26 H 0.8167 0.2395 0.1752 0.058 Uiso 1 1 calc R
C27 C 0.81610(16) 0.32740(17) 0.27357(15) 0.0359(5) Uani 1 1 d .
H27 H 0.7545 0.3313 0.2616 0.043 Uiso 1 1 calc R
C28 C 0.84994(14) 0.56527(16) 0.40719(15) 0.0316(5) Uani 1 1 d .
C29 C 0.88379(16) 0.59803(18) 0.34158(15) 0.0393(6) Uani 1 1 d .
H29 H 0.8933 0.5556 0.3003 0.047 Uiso 1 1 calc R
C30 C 0.90348(19) 0.6930(2) 0.33681(17) 0.0491(7) Uani 1 1 d .
H30 H 0.9265 0.7147 0.2925 0.059 Uiso 1 1 calc R
C31 C 0.8895(2) 0.7553(2) 0.39668(18) 0.0545(8) Uani 1 1 d .
H31 H 0.9031 0.8196 0.3934 0.065 Uiso 1 1 calc R
C32 C 0.8555(2) 0.7240(2) 0.46165(19) 0.0543(7) Uani 1 1 d .
H32 H 0.8459 0.7670 0.5025 0.065 Uiso 1 1 calc R
C33 C 0.83542(18) 0.62883(18) 0.46704(17) 0.0428(6) Uani 1 1 d .
H33 H 0.8120 0.6077 0.5113 0.051 Uiso 1 1 calc R
C34 C 0.3840(3) 0.3329(3) 0.4634(3) 0.0830(11) Uani 1 1 d .
H34A H 0.3547 0.3601 0.5040 0.100 Uiso 1 1 calc R
H34B H 0.4368 0.3706 0.4662 0.100 Uiso 1 1 calc R
C35 C 0.4101(4) 0.2355(3) 0.4888(3) 0.1176(18) Uani 1 1 d .
H35A H 0.4442 0.2342 0.5488 0.176 Uiso 1 1 calc GR
H35B H 0.4454 0.2110 0.4532 0.176 Uiso 1 1 calc GR
H35C H 0.3578 0.1968 0.4813 0.176 Uiso 1 1 calc GR
C36 C 0.1565(3) 0.4728(3) 0.2449(2) 0.0701(9) Uani 1 1 d .
H36A H 0.1382 0.4141 0.2127 0.084 Uiso 1 1 calc R
H36B H 0.2065 0.4989 0.2278 0.084 Uiso 1 1 calc R
C37 C 0.0824(3) 0.5415(3) 0.2243(3) 0.0870(12) Uani 1 1 d .
H37A H 0.0672 0.5570 0.1635 0.130 Uiso 1 1 calc GR
H37B H 0.0998 0.5984 0.2581 0.130 Uiso 1 1 calc GR
H37C H 0.0316 0.5138 0.2379 0.130 Uiso 1 1 calc GR
O1 O 0.43186(12) 0.30206(14) 0.27722(13) 0.0521(5) Uani 1 1 d .
O2 O 0.32664(17) 0.3375(2) 0.37916(18) 0.0775(7) Uani 1 1 d .
H2 H 0.363(3) 0.327(4) 0.341(3) 0.127(18) Uiso 1 1 d .
O3 O 0.18184(17) 0.4536(2) 0.33378(14) 0.0727(7) Uani 1 1 d .
H3 H 0.236(3) 0.411(3) 0.348(3) 0.112(15) Uiso 1 1 d .
N N 0.57000(13) 0.34526(14) 0.34742(13) 0.0321(4) Uani 1 1 d D
H H 0.5617(17) 0.3002(15) 0.3750(15) 0.036(7) Uiso 1 1 d D
S S 0.65591(4) 0.51474(4) 0.29589(4) 0.03747(15) Uani 1 1 d .
P1 P 0.72861(4) 0.30165(4) 0.49350(4) 0.02930(13) Uani 1 1 d .
P2 P 0.81984(4) 0.44249(4) 0.41416(4) 0.02876(13) Uani 1 1 d .
Ni Ni 0.68370(2) 0.40003(2) 0.38548(2) 0.02732(8) Uani 1 1 d .

loop_
_atom_site_aniso_label
_atom_site_aniso_U_11
_atom_site_aniso_U_22
_atom_site_aniso_U_33
_atom_site_aniso_U_23
_atom_site_aniso_U_13
_atom_site_aniso_U_12
C1 0.0347(13) 0.0315(12) 0.0436(14) -0.0066(10) 0.0118(11) -0.0015(10)
C2 0.0346(12) 0.0291(12) 0.0347(12) -0.0088(9) 0.0055(10) 0.0043(10)
C3 0.0390(13) 0.0317(12) 0.0305(12) 0.0001(9) 0.0096(10) 0.0086(10)
C4 0.0488(15) 0.0417(14) 0.0381(14) 0.0058(11) 0.0125(12) 0.0088(12)
C5 0.0632(19) 0.0518(17) 0.0328(14) 0.0010(12) 0.0031(13) 0.0170(15)
C6 0.0581(19) 0.0505(17) 0.0406(15) -0.0079(13) -0.0128(13) 0.0062(14)
C7 0.0450(15) 0.0395(15) 0.0448(15) -0.0092(11) -0.0035(12) 0.0023(12)
C8 0.0336(13) 0.0315(12) 0.0345(12) 0.0062(10) 0.0067(10) 0.0031(10)
C9 0.0325(12) 0.0350(12) 0.0318(12) 0.0035(10) 0.0023(10) -0.0030(10)
C10 0.0363(13) 0.0259(11) 0.0333(12) -0.0004(9) 0.0118(10) -0.0021(9)
C11 0.0423(14) 0.0348(13) 0.0400(13) 0.0014(11) 0.0117(11) 0.0045(11)
C12 0.0491(16) 0.0426(15) 0.0529(16) -0.0059(12) 0.0199(13) 0.0092(12)
C13 0.0535(16) 0.0420(15) 0.0434(15) -0.0076(11) 0.0225(13) -0.0028(12)
C14 0.0606(18) 0.0471(16) 0.0362(14) 0.0054(12) 0.0198(13) 0.0050(13)
C15 0.0493(16) 0.0384(14) 0.0415(14) 0.0071(11) 0.0166(12) 0.0098(12)
C16 0.0354(13) 0.0279(12) 0.0335(12) 0.0029(9) 0.0069(10) 0.0024(10)
C17 0.0621(18) 0.0419(15) 0.0513(16) -0.0058(12) 0.0293(14) -0.0094(13)
C18 0.082(2) 0.0445(17) 0.070(2) -0.0070(15) 0.0342(18) -0.0267(16)
C19 0.070(2) 0.0357(15) 0.0537(17) -0.0100(13) 0.0100(15) -0.0091(14)
C20 0.0567(17) 0.0390(15) 0.0348(13) -0.0060(11) 0.0061(12) 0.0050(12)
C21 0.0474(15) 0.0364(13) 0.0342(13) 0.0029(10) 0.0111(11) 0.0030(11)
C22 0.0329(12) 0.0295(12) 0.0353(12) 0.0051(9) 0.0096(10) -0.0006(9)
C23 0.0349(14) 0.0472(16) 0.0553(16) -0.0055(13) 0.0106(12) -0.0038(12)
C24 0.0417(16) 0.0559(18) 0.071(2) 0.0035(15) 0.0244(15) 0.0090(13)
C25 0.0615(19) 0.0431(15) 0.0522(16) 0.0048(13) 0.0260(15) 0.0161(14)
C26 0.0613(18) 0.0392(15) 0.0410(14) -0.0017(12) 0.0104(13) 0.0090(13)
C27 0.0360(13) 0.0331(12) 0.0362(13) 0.0023(10) 0.0058(10) 0.0016(10)
C28 0.0261(11) 0.0299(12) 0.0333(12) 0.0040(10) -0.0006(9) -0.0042(9)
C29 0.0418(14) 0.0393(14) 0.0342(12) 0.0041(11) 0.0063(11) -0.0077(11)
C30 0.0527(17) 0.0471(16) 0.0427(15) 0.0128(13) 0.0053(13) -0.0163(13)
C31 0.067(2) 0.0344(15) 0.0520(17) 0.0102(13) -0.0006(14) -0.0154(13)
C32 0.071(2) 0.0344(15) 0.0522(17) -0.0066(12) 0.0091(15) -0.0091(13)
C33 0.0525(16) 0.0342(13) 0.0411(14) 0.0002(11) 0.0120(12) -0.0053(11)
C34 0.071(2) 0.095(3) 0.085(3) -0.018(2) 0.024(2) -0.002(2)
C35 0.180(6) 0.088(3) 0.097(3) 0.027(3) 0.059(4) 0.002(3)
C36 0.082(3) 0.075(2) 0.060(2) -0.0083(17) 0.0306(18) -0.0100(19)
C37 0.089(3) 0.095(3) 0.071(2) 0.011(2) 0.011(2) -0.001(2)
O1 0.0388(10) 0.0505(11) 0.0616(12) 0.0013(9) 0.0049(9) -0.0166(9)
O2 0.0548(14) 0.094(2) 0.0806(18) -0.0018(14) 0.0141(13) 0.0005(13)
O3 0.0685(16) 0.0944(19) 0.0550(14) -0.0091(12) 0.0165(12) 0.0088(14)
N 0.0315(11) 0.0279(11) 0.0365(11) 0.0054(9) 0.0089(9) -0.0081(8)
S 0.0325(3) 0.0337(3) 0.0418(3) 0.0109(3) 0.0029(3) -0.0026(2)
P1 0.0310(3) 0.0258(3) 0.0318(3) 0.0034(2) 0.0098(2) 0.0013(2)
P2 0.0271(3) 0.0283(3) 0.0290(3) 0.0023(2) 0.0047(2) -0.0025(2)
Ni 0.02564(15) 0.02576(15) 0.02949(15) 0.00285(12) 0.00586(11) -0.00022(12)

loop_
_atom_type_symbol
_atom_type_description
_atom_type_scat_dispersion_real
_atom_type_scat_dispersion_imag
_atom_type_scat_source
C C 0.0033 0.0016 'International Tables Vol C Tables 4.2.6.8 and 6.1.1.4'
H H 0.0000 0.0000 'International Tables Vol C Tables 4.2.6.8 and 6.1.1.4'
O O 0.0106 0.0060 'International Tables Vol C Tables 4.2.6.8 and 6.1.1.4'
N N 0.0061 0.0033 'International Tables Vol C Tables 4.2.6.8 and 6.1.1.4'
S S 0.1246 0.1234 'International Tables Vol C Tables 4.2.6.8 and 6.1.1.4'
P P 0.1023 0.0942 'International Tables Vol C Tables 4.2.6.8 and 6.1.1.4'
Ni Ni 0.3393 1.1124 'International Tables Vol C Tables 4.2.6.8 and 6.1.1.4'

loop_
_geom_angle_atom_site_label_1
_geom_angle_atom_site_label_2
_geom_angle_atom_site_label_3
_geom_angle
O1 C1 C2 117.6(2)
O1 C1 N 121.5(2)
N C1 C2 120.9(2)
C3 C2 C1 126.0(2)
C3 C2 C7 117.7(2)
C7 C2 C1 116.3(2)
C2 C3 C4 119.4(2)
C2 C3 S 126.70(18)
C4 C3 S 113.9(2)
C3 C4 H4 119.5
C5 C4 C3 121.1(3)
C5 C4 H4 119.5
C4 C5 H5 119.8
C4 C5 C6 120.3(3)
C6 C5 H5 119.8
C5 C6 H6 120.5
C7 C6 C5 119.1(3)
C7 C6 H6 120.5
C2 C7 H7 118.8
C6 C7 C2 122.5(3)
C6 C7 H7 118.8
H8A C8 H8B 108.5
C9 C8 H8A 110.2
C9 C8 H8B 110.2
C9 C8 P1 107.42(15)
P1 C8 H8A 110.2
P1 C8 H8B 110.2
C8 C9 H9A 110.4
C8 C9 H9B 110.4
C8 C9 P2 106.80(15)
H9A C9 H9B 108.6
P2 C9 H9A 110.4
P2 C9 H9B 110.4
C11 C10 C15 118.9(2)
C11 C10 P1 119.55(18)
C15 C10 P1 121.50(18)
C10 C11 H11 119.6
C10 C11 C12 120.8(2)
C12 C11 H11 119.6
C11 C12 H12 119.9
C13 C12 C11 120.1(2)
C13 C12 H12 119.9
C12 C13 H13 120.0
C12 C13 C14 120.0(2)
C14 C13 H13 120.0
C13 C14 H14 119.9
C15 C14 C13 120.3(2)
C15 C14 H14 119.9
C10 C15 H15 120.0
C14 C15 C10 119.9(2)
C14 C15 H15 120.0
C17 C16 C21 118.8(2)
C17 C16 P1 123.61(19)
C21 C16 P1 117.58(18)
C16 C17 H17 120.0
C16 C17 C18 119.9(3)
C18 C17 H17 120.0
C17 C18 H18 119.7
C19 C18 C17 120.6(3)
C19 C18 H18 119.7
C18 C19 H19 120.0
C20 C19 C18 120.0(3)
C20 C19 H19 120.0
C19 C20 H20 120.1
C19 C20 C21 119.8(3)
C21 C20 H20 120.1
C16 C21 H21 119.5
C20 C21 C16 120.9(2)
C20 C21 H21 119.5
C23 C22 P2 121.44(19)
C27 C22 C23 118.8(2)
C27 C22 P2 119.72(18)
C22 C23 H23 119.9
C24 C23 C22 120.2(3)
C24 C23 H23 119.9
C23 C24 H24 119.8
C25 C24 C23 120.3(3)
C25 C24 H24 119.8
C24 C25 H25 120.0
C26 C25 C24 120.0(3)
C26 C25 H25 120.0
C25 C26 H26 119.8
C25 C26 C27 120.5(3)
C27 C26 H26 119.8
C22 C27 H27 119.9
C26 C27 C22 120.2(2)
C26 C27 H27 119.9
C29 C28 P2 121.95(19)
C33 C28 C29 119.2(2)
C33 C28 P2 118.83(18)
C28 C29 H29 119.8
C30 C29 C28 120.3(2)
C30 C29 H29 119.8
C29 C30 H30 119.9
C31 C30 C29 120.1(3)
C31 C30 H30 119.9
C30 C31 H31 119.9
C30 C31 C32 120.2(3)
C32 C31 H31 119.9
C31 C32 H32 119.9
C31 C32 C33 120.2(3)
C33 C32 H32 119.9
C28 C33 C32 120.0(3)
C28 C33 H33 120.0
C32 C33 H33 120.0
H34A C34 H34B 107.9
C35 C34 H34A 109.3
C35 C34 H34B 109.3
O2 C34 H34A 109.3
O2 C34 H34B 109.3
O2 C34 C35 111.7(4)
C34 C35 H35A 109.5
C34 C35 H35B 109.5
C34 C35 H35C 109.5
H35A C35 H35B 109.5
H35A C35 H35C 109.5
H35B C35 H35C 109.5
H36A C36 H36B 108.2
C37 C36 H36A 109.7
C37 C36 H36B 109.7
O3 C36 H36A 109.7
O3 C36 H36B 109.7
O3 C36 C37 109.8(3)
C36 C37 H37A 109.5
C36 C37 H37B 109.5
C36 C37 H37C 109.5
H37A C37 H37B 109.5
H37A C37 H37C 109.5
H37B C37 H37C 109.5
C34 O2 H2 106(3)
C36 O3 H3 109(3)
C1 N H 106.1(19)
C1 N Ni 138.46(17)
Ni N H 115.3(19)
C3 S Ni 110.69(8)
C8 P1 Ni 110.43(8)
C10 P1 C8 105.93(11)
C10 P1 C16 107.05(11)
C10 P1 Ni 112.64(8)
C16 P1 C8 105.18(11)
C16 P1 Ni 114.96(8)
C9 P2 Ni 110.20(8)
C22 P2 C9 104.87(11)
C22 P2 Ni 107.48(8)
C28 P2 C9 105.32(11)
C28 P2 C22 106.70(11)
C28 P2 Ni 121.12(8)
N Ni S 95.31(6)
N Ni P1 93.85(6)
N Ni P2 169.35(7)
S Ni P1 169.14(3)
S Ni P2 86.53(2)
P2 Ni P1 85.54(2)

loop_
_geom_bond_atom_site_label_1
_geom_bond_atom_site_label_2
_geom_bond_distance
C1 C2 1.480(4)
C1 O1 1.271(3)
C1 N 1.305(3)
C2 C3 1.397(3)
C2 C7 1.412(3)
C3 C4 1.406(3)
C3 S 1.761(2)
C4 H4 0.9400
C4 C5 1.373(4)
C5 H5 0.9400
C5 C6 1.385(4)
C6 H6 0.9400
C6 C7 1.368(4)
C7 H7 0.9400
C8 H8A 0.9800
C8 H8B 0.9800
C8 C9 1.535(3)
C8 P1 1.840(2)
C9 H9A 0.9800
C9 H9B 0.9800
C9 P2 1.830(2)
C10 C11 1.380(3)
C10 C15 1.402(3)
C10 P1 1.811(2)
C11 H11 0.9400
C11 C12 1.382(4)
C12 H12 0.9400
C12 C13 1.373(4)
C13 H13 0.9400
C13 C14 1.383(4)
C14 H14 0.9400
C14 C15 1.380(4)
C15 H15 0.9400
C16 C17 1.383(4)
C16 C21 1.393(3)
C16 P1 1.820(2)
C17 H17 0.9400
C17 C18 1.389(4)
C18 H18 0.9400
C18 C19 1.379(4)
C19 H19 0.9400
C19 C20 1.370(4)
C20 H20 0.9400
C20 C21 1.385(4)
C21 H21 0.9400
C22 C23 1.394(3)
C22 C27 1.390(3)
C22 P2 1.817(2)
C23 H23 0.9400
C23 C24 1.380(4)
C24 H24 0.9400
C24 C25 1.375(4)
C25 H25 0.9400
C25 C26 1.371(4)
C26 H26 0.9400
C26 C27 1.381(4)
C27 H27 0.9400
C28 C29 1.392(3)
C28 C33 1.385(4)
C28 P2 1.813(2)
C29 H29 0.9400
C29 C30 1.387(4)
C30 H30 0.9400
C30 C31 1.371(4)
C31 H31 0.9400
C31 C32 1.377(4)
C32 H32 0.9400
C32 C33 1.392(4)
C33 H33 0.9400
C34 H34A 0.9800
C34 H34B 0.9800
C34 C35 1.465(6)
C34 O2 1.412(5)
C35 H35A 0.9700
C35 H35B 0.9700
C35 H35C 0.9700
C36 H36A 0.9800
C36 H36B 0.9800
C36 C37 1.487(5)
C36 O3 1.405(4)
C37 H37A 0.9700
C37 H37B 0.9700
C37 H37C 0.9700
O2 H2 0.96(5)
O3 H3 1.01(5)
N H 0.808(17)
N Ni 1.8960(19)
S Ni 2.1378(6)
P1 Ni 2.1910(6)
P2 Ni 2.1566(6)

loop_
_geom_torsion_atom_site_label_1
_geom_torsion_atom_site_label_2
_geom_torsion_atom_site_label_3
_geom_torsion_atom_site_label_4
_geom_torsion
C1 C2 C3 C4 178.4(2)
C1 C2 C3 S -4.2(4)
C1 C2 C7 C6 -179.0(2)
C1 N Ni S 9.6(3)
C1 N Ni P1 -176.2(3)
C1 N Ni P2 -89.9(4)
C2 C1 N Ni -0.4(4)
C2 C3 C4 C5 0.5(4)
C2 C3 S Ni 14.2(2)
C3 C2 C7 C6 0.4(4)
C3 C4 C5 C6 0.8(4)
C4 C3 S Ni -168.32(16)
C4 C5 C6 C7 -1.4(4)
C5 C6 C7 C2 0.8(4)
C7 C2 C3 C4 -1.1(3)
C7 C2 C3 S 176.33(19)
C8 C9 P2 C22 -72.58(18)
C8 C9 P2 C28 175.02(16)
C8 C9 P2 Ni 42.82(17)
C9 C8 P1 C10 -88.94(17)
C9 C8 P1 C16 157.90(16)
C9 C8 P1 Ni 33.31(17)
C10 C11 C12 C13 0.2(4)
C11 C10 C15 C14 0.3(4)
C11 C10 P1 C8 133.3(2)
C11 C10 P1 C16 -114.9(2)
C11 C10 P1 Ni 12.4(2)
C11 C12 C13 C14 0.4(4)
C12 C13 C14 C15 -0.6(4)
C13 C14 C15 C10 0.2(4)
C15 C10 C11 C12 -0.5(4)
C15 C10 P1 C8 -46.6(2)
C15 C10 P1 C16 65.2(2)
C15 C10 P1 Ni -167.44(18)
C16 C17 C18 C19 0.0(5)
C17 C16 C21 C20 -0.6(4)
C17 C16 P1 C8 116.9(2)
C17 C16 P1 C10 4.5(3)
C17 C16 P1 Ni -121.4(2)
C17 C18 C19 C20 -0.1(5)
C18 C19 C20 C21 -0.1(4)
C19 C20 C21 C16 0.5(4)
C21 C16 C17 C18 0.4(4)
C21 C16 P1 C8 -64.2(2)
C21 C16 P1 C10 -176.61(19)
C21 C16 P1 Ni 57.5(2)
C22 C23 C24 C25 -0.2(4)
C23 C22 C27 C26 0.7(4)
C23 C22 P2 C9 -47.0(2)
C23 C22 P2 C28 64.4(2)
C23 C22 P2 Ni -164.31(19)
C23 C24 C25 C26 0.5(4)
C24 C25 C26 C27 -0.1(4)
C25 C26 C27 C22 -0.4(4)
C27 C22 C23 C24 -0.3(4)
C27 C22 P2 C9 130.07(19)
C27 C22 P2 C28 -118.51(19)
C27 C22 P2 Ni 12.8(2)
C28 C29 C30 C31 -0.2(4)
C29 C28 C33 C32 -0.7(4)
C29 C28 P2 C9 126.1(2)
C29 C28 P2 C22 15.0(2)
C29 C28 P2 Ni -108.16(19)
C29 C30 C31 C32 -0.2(4)
C30 C31 C32 C33 0.2(5)
C31 C32 C33 C28 0.3(4)
C33 C28 C29 C30 0.6(4)
C33 C28 P2 C9 -56.5(2)
C33 C28 P2 C22 -167.61(19)
C33 C28 P2 Ni 69.2(2)
O1 C1 C2 C3 176.6(2)
O1 C1 C2 C7 -3.9(3)
O1 C1 N Ni 178.18(19)
N C1 C2 C3 -4.7(4)
N C1 C2 C7 174.8(2)
S C3 C4 C5 -177.2(2)
P1 C8 C9 P2 -46.03(19)
P1 C10 C11 C12 179.6(2)
P1 C10 C15 C14 -179.8(2)
P1 C16 C17 C18 179.3(2)
P1 C16 C21 C20 -179.5(2)
P2 C22 C23 C24 176.8(2)
P2 C22 C27 C26 -176.51(19)
P2 C28 C29 C30 177.98(19)
P2 C28 C33 C32 -178.1(2)
